data_4340386
loop_
_publ_author_name
'Bieller, Susanne'
'Bolte, Michael'
'Lerner, Hans-Wolfram'
'Wagner, Matthias'

_publ_section_title
;
 A chloro-bridged dimanganese complex and an oxo-bridged dititanium
 complex of a ditopic bis(pyrazol-1-yl)borate ligand.
;
_journal_issue 25
_journal_name_full 'Inorganic chemistry'
_journal_page_first 9489
_journal_page_last 9496
_journal_paper_doi 10.1021/ic051689h
_journal_volume 44
_journal_year 2005
_chemical_formula_sum 'C43 H68 B2 Cl2 N10 O Ti2'
_chemical_formula_weight 929.39
_chemical_name_systematic ?
_space_group_IT_number 15
_symmetry_cell_setting monoclinic
_symmetry_space_group_name_Hall '-C 2yc'
_symmetry_space_group_name_H-M 'C 1 2/c 1'
_atom_sites_solution_hydrogens geom
_atom_sites_solution_primary direct
_atom_sites_solution_secondary difmap
_audit_creation_method SHELXL-97
_cell_angle_alpha 90.00
_cell_angle_beta 91.360(15)
_cell_angle_gamma 90.00
_cell_formula_units_Z 4
_cell_length_a 10.0340(18)
_cell_length_b 31.270(4)
_cell_length_c 17.092(3)
_cell_measurement_reflns_used 6107
_cell_measurement_temperature 173(2)
_cell_measurement_theta_max 25.7
_cell_measurement_theta_min 3.7
_cell_volume 5361.3(15)
_computing_cell_refinement 'X-Area (Stoe & Cie, 2001)'
_computing_data_collection 'X-Area (Stoe & Cie, 2001)'
_computing_data_reduction 'X-Area (Stoe & Cie, 2001)'
_computing_molecular_graphics 'XP in SHELXTL-Plus (Sheldrick, 1991)'
_computing_publication_material SHELXL97
_computing_structure_refinement 'SHELXL97 (Sheldrick, 1997) '
_computing_structure_solution 'SHELXS97 (Sheldrick, 1990) '
_diffrn_ambient_temperature 173(2)
_diffrn_measured_fraction_theta_full 0.994
_diffrn_measured_fraction_theta_max 0.977
_diffrn_measurement_device_type 'STOE IPDS II two-circle-diffractometer'
_diffrn_measurement_method \w
_diffrn_radiation_monochromator graphite
_diffrn_radiation_source 'fine-focus sealed tube'
_diffrn_radiation_type MoK\a
_diffrn_radiation_wavelength 0.71073
_diffrn_reflns_av_R_equivalents 0.2054
_diffrn_reflns_av_sigmaI/netI 0.1855
_diffrn_reflns_limit_h_max 12
_diffrn_reflns_limit_h_min -12
_diffrn_reflns_limit_k_max 33
_diffrn_reflns_limit_k_min -38
_diffrn_reflns_limit_l_max 18
_diffrn_reflns_limit_l_min -20
_diffrn_reflns_number 17682
_diffrn_reflns_theta_full 25.00
_diffrn_reflns_theta_max 25.78
_diffrn_reflns_theta_min 3.66
_diffrn_standards_decay_% 0
_diffrn_standards_interval_time 0
_diffrn_standards_number 0
_exptl_absorpt_coefficient_mu 0.437
_exptl_absorpt_correction_T_max 0.9659
_exptl_absorpt_correction_T_min 0.9255
_exptl_absorpt_correction_type multi-scan
_exptl_absorpt_process_details 'MULABS (Spek, 1990; Blessing, 1995)'
_exptl_crystal_colour orange
_exptl_crystal_density_diffrn 1.151
_exptl_crystal_density_method 'not measured'
_exptl_crystal_description plate
_exptl_crystal_F_000 1968
_exptl_crystal_size_max 0.18
_exptl_crystal_size_mid 0.16
_exptl_crystal_size_min 0.08
_refine_diff_density_max 1.053
_refine_diff_density_min -0.648
_refine_diff_density_rms 0.112
_refine_ls_extinction_method none
_refine_ls_goodness_of_fit_ref 1.042
_refine_ls_hydrogen_treatment mixed
_refine_ls_matrix_type full
_refine_ls_number_parameters 267
_refine_ls_number_reflns 5038
_refine_ls_number_restraints 12
_refine_ls_restrained_S_all 1.041
_refine_ls_R_factor_all 0.2047
_refine_ls_R_factor_gt 0.1158
_refine_ls_shift/su_max 0.001
_refine_ls_shift/su_mean 0.000
_refine_ls_structure_factor_coef Fsqd
_refine_ls_weighting_details 'calc w=1/[\s^2^(Fo^2^)+(0.1499P)^2^+0.0000P] where P=(Fo^2^+2Fc^2^)/3'
_refine_ls_weighting_scheme calc
_refine_ls_wR_factor_gt 0.2523
_refine_ls_wR_factor_ref 0.3059
_reflns_number_gt 2609
_reflns_number_total 5038
_reflns_threshold_expression I>2\s(I)
_cod_data_source_file ic051689hsi20050930_112846.cif
_cod_data_source_block wa414,_compound_5
_cod_depositor_comments
;
The following automatic conversions were performed:

'_symmetry_cell_setting' value 'Monoclinic' changed to 'monoclinic'
according to
/usr/data/users/saulius/automatic-downloads/retrospective/ACS/lib/dictionaries/cif_core.dic
dictionary named 'cif_core.dic' version 2.4.2 from 2011-04-26.

Automatic conversion script
Id: cif_fix_values 2281 2013-09-26 08:29:07Z andrius 
;
_cod_original_sg_symbol_H-M 'C 2/c'
_cod_database_code 4340386

loop_
_symmetry_equiv_pos_as_xyz
'x, y, z'
'-x, y, -z+1/2'
'x+1/2, y+1/2, z'
'-x+1/2, y+1/2, -z+1/2'
'-x, -y, -z'
'x, -y, z-1/2'
'-x+1/2, -y+1/2, -z'
'x+1/2, -y+1/2, z-1/2'

loop_
_atom_site_label
_atom_site_type_symbol
_atom_site_fract_x
_atom_site_fract_y
_atom_site_fract_z
_atom_site_U_iso_or_equiv
_atom_site_adp_type
_atom_site_occupancy
_atom_site_symmetry_multiplicity
_atom_site_calc_flag
_atom_site_refinement_flags
_atom_site_disorder_assembly
_atom_site_disorder_group
Ti1 Ti 0.63142(12) 0.72562(5) 0.67924(8) 0.0237(4) Uani 1 1 d . . .
Cl1 Cl 0.79608(19) 0.74106(9) 0.77732(14) 0.0459(6) Uani 1 1 d . . .
O1 O 0.5000 0.7232(2) 0.7500 0.0245(15) Uani 1 2 d S . .
N1 N 0.6144(6) 0.7817(2) 0.6411(4) 0.0311(15) Uani 1 1 d . . .
C1N C 0.5096(9) 0.8143(3) 0.6502(6) 0.039(2) Uani 1 1 d . . .
H1N1 H 0.5478 0.8397 0.6760 0.059 Uiso 1 1 calc R . .
H1N2 H 0.4382 0.8027 0.6820 0.059 Uiso 1 1 calc R . .
H1N3 H 0.4732 0.8224 0.5985 0.059 Uiso 1 1 calc R . .
C2N C 0.7247(10) 0.7955(4) 0.5910(6) 0.050(2) Uani 1 1 d . . .
H2N1 H 0.6894 0.8023 0.5385 0.075 Uiso 1 1 calc R . .
H2N2 H 0.7903 0.7723 0.5876 0.075 Uiso 1 1 calc R . .
H2N3 H 0.7676 0.8209 0.6138 0.075 Uiso 1 1 calc R . .
B1 B 0.6222(8) 0.6288(3) 0.5853(6) 0.031(2) Uani 1 1 d . . .
C1 C 0.6119(10) 0.5801(3) 0.5460(6) 0.044(2) Uani 1 1 d . . .
C2 C 0.6881(12) 0.5475(3) 0.5994(8) 0.062(3) Uani 1 1 d . . .
H2A H 0.7816 0.5563 0.6052 0.092 Uiso 1 1 calc R . .
H2B H 0.6833 0.5190 0.5757 0.092 Uiso 1 1 calc R . .
H2C H 0.6475 0.5468 0.6509 0.092 Uiso 1 1 calc R . .
C3 C 0.6692(12) 0.5769(4) 0.4613(7) 0.065(3) Uani 1 1 d . . .
H3A H 0.7611 0.5876 0.4619 0.097 Uiso 1 1 calc R . .
H3B H 0.6143 0.5942 0.4252 0.097 Uiso 1 1 calc R . .
H3C H 0.6678 0.5470 0.4441 0.097 Uiso 1 1 calc R . .
C4 C 0.4676(11) 0.5634(3) 0.5413(7) 0.057(3) Uani 1 1 d . . .
H4A H 0.4133 0.5825 0.5081 0.086 Uiso 1 1 calc R . .
H4B H 0.4310 0.5625 0.5939 0.086 Uiso 1 1 calc R . .
H4C H 0.4666 0.5346 0.5188 0.086 Uiso 1 1 calc R . .
N11 N 0.7687(6) 0.6473(2) 0.5910(4) 0.0303(15) Uani 1 1 d . . .
N12 N 0.7892(5) 0.6864(2) 0.6281(4) 0.0266(14) Uani 1 1 d . . .
C13 C 0.9237(7) 0.6942(3) 0.6293(5) 0.035(2) Uani 1 1 d . . .
H13 H 0.9658 0.7189 0.6510 0.042 Uiso 1 1 calc R . .
C14 C 0.9895(9) 0.6602(4) 0.5936(6) 0.047(2) Uani 1 1 d . . .
H14 H 1.0827 0.6573 0.5863 0.057 Uiso 1 1 calc R . .
C15 C 0.8901(8) 0.6315(3) 0.5710(6) 0.043(2) Uani 1 1 d . . .
H15 H 0.9044 0.6050 0.5455 0.051 Uiso 1 1 calc R . .
N21 N 0.5403(6) 0.6640(2) 0.5380(4) 0.0287(15) Uani 1 1 d . . .
N22 N 0.5289(6) 0.7041(2) 0.5720(4) 0.0281(14) Uani 1 1 d . . .
C23 C 0.4461(8) 0.7277(3) 0.5246(5) 0.0351(18) Uani 1 1 d . . .
H23 H 0.4200 0.7563 0.5345 0.042 Uiso 1 1 calc R . .
C24 C 0.4047(8) 0.7036(3) 0.4589(5) 0.043(2) Uani 1 1 d . . .
H24 H 0.3478 0.7125 0.4168 0.052 Uiso 1 1 calc R . .
C25 C 0.4653(8) 0.6640(3) 0.4692(5) 0.038(2) Uani 1 1 d . . .
H25 H 0.4565 0.6404 0.4343 0.045 Uiso 1 1 calc R . .
C31 C 0.5598(7) 0.6303(2) 0.6741(4) 0.0249(16) Uani 1 1 d . . .
C32 C 0.6377(7) 0.6299(3) 0.7436(5) 0.0268(16) Uani 1 1 d . . .
H32 H 0.7321 0.6293 0.7406 0.032 Uiso 1 1 calc R . .
C33 C 0.5792(7) 0.6305(3) 0.8171(5) 0.0284(16) Uani 1 1 d . . .
H33 H 0.6353 0.6310 0.8627 0.034 Uiso 1 1 calc R . .
C41 C 0.5000 0.6449(17) 0.2500 0.146(16) Uani 1 2 d SD . .
H41 H 0.5000 0.6753 0.2500 0.175 Uiso 1 2 calc SR . .
C42 C 0.3685(14) 0.6360(10) 0.2705(10) 0.25(3) Uani 1 1 d D . .
H42 H 0.2951 0.6540 0.2815 0.302 Uiso 1 1 calc R . .
C43 C 0.382(2) 0.5914(10) 0.2693(10) 0.220(19) Uani 1 1 d D . .
H43 H 0.3069 0.5744 0.2823 0.264 Uiso 1 1 calc R . .
C44 C 0.5000 0.5705(9) 0.2500 0.111(10) Uani 1 2 d SD . .
C45 C 0.5000 0.527(3) 0.2500 0.29(3) Uani 1 2 d SD . .
H45A H 0.4753 0.5166 0.1976 0.428 Uiso 0.25 1 d PR A 1
H45B H 0.4355 0.5166 0.2877 0.428 Uiso 0.25 1 d PR A 1
H45C H 0.5892 0.5166 0.2648 0.428 Uiso 0.25 1 d PR A 1
H45D H 0.5247 0.5166 0.3024 0.428 Uiso 0.25 1 d PR A 2
H45E H 0.5645 0.5166 0.2123 0.428 Uiso 0.25 1 d PR A 2
H45F H 0.4108 0.5166 0.2352 0.428 Uiso 0.25 1 d PR A 2
C51 C 1.0000 0.5000 0.5000 0.151(12) Uiso 1 2 d SD . .
H51A H 1.0291 0.4996 0.5551 0.227 Uiso 0.50 1 calc PR . .
H51B H 1.0295 0.4737 0.4744 0.227 Uiso 0.50 1 calc PR . .
H51C H 0.9025 0.5018 0.4965 0.227 Uiso 0.50 1 calc PR . .
C52 C 1.060(4) 0.5381(9) 0.460(2) 0.130(14) Uiso 0.50 1 d PD . .
H52A H 1.0296 0.5657 0.4820 0.157 Uiso 0.50 1 calc PR . .
H52B H 1.1582 0.5371 0.4591 0.157 Uiso 0.50 1 calc PR . .
C53 C 0.995(5) 0.5282(16) 0.382(3) 0.153(18) Uiso 0.50 1 d PD . .
H53A H 1.0642 0.5226 0.3426 0.184 Uiso 0.50 1 calc PR . .
H53B H 0.9402 0.5527 0.3636 0.184 Uiso 0.50 1 calc PR . .
C54 C 0.910(6) 0.4892(19) 0.392(3) 0.22(3) Uiso 0.50 1 d PD . .
H54A H 0.9574 0.4661 0.4212 0.263 Uiso 0.50 1 calc PR . .
H54B H 0.8251 0.4959 0.4185 0.263 Uiso 0.50 1 calc PR . .
C55 C 0.889(5) 0.479(2) 0.307(3) 0.20(3) Uiso 0.50 1 d PD . .
H55A H 0.8229 0.4999 0.2865 0.240 Uiso 0.50 1 calc PR . .
H55B H 0.8452 0.4506 0.3047 0.240 Uiso 0.50 1 calc PR . .
C56 C 1.0000 0.478(12) 0.2500 1.3(3) Uiso 1 2 d SD . .
H56A H 0.9745 0.4593 0.2058 1.884 Uiso 0.50 1 calc PR . .
H56B H 1.0807 0.4665 0.2759 1.884 Uiso 0.50 1 calc PR . .
H56C H 1.0173 0.5068 0.2310 1.884 Uiso 0.50 1 calc PR . .

loop_
_atom_site_aniso_label
_atom_site_aniso_U_11
_atom_site_aniso_U_22
_atom_site_aniso_U_33
_atom_site_aniso_U_23
_atom_site_aniso_U_13
_atom_site_aniso_U_12
Ti1 0.0211(6) 0.0339(7) 0.0162(6) -0.0024(6) 0.0003(4) 0.0014(6)
Cl1 0.0297(9) 0.0738(17) 0.0337(12) -0.0176(11) -0.0111(8) 0.0053(9)
O1 0.023(3) 0.027(4) 0.023(4) 0.000 -0.002(3) 0.000
N1 0.037(3) 0.032(4) 0.024(3) -0.001(3) 0.003(3) 0.003(3)
C1N 0.057(5) 0.027(4) 0.034(5) 0.003(4) 0.004(4) 0.007(4)
C2N 0.059(6) 0.056(6) 0.035(5) 0.002(5) 0.021(4) -0.014(5)
B1 0.027(4) 0.042(6) 0.023(5) -0.005(4) 0.004(3) 0.000(4)
C1 0.059(5) 0.035(5) 0.037(5) -0.010(4) 0.007(4) 0.002(4)
C2 0.088(8) 0.033(5) 0.064(8) -0.006(5) 0.004(6) 0.014(5)
C3 0.072(7) 0.074(8) 0.049(7) -0.022(6) 0.010(5) 0.003(6)
C4 0.083(7) 0.041(6) 0.049(7) -0.023(5) 0.008(5) -0.010(5)
N11 0.032(3) 0.036(4) 0.024(4) -0.003(3) 0.005(3) 0.009(3)
N12 0.018(3) 0.036(4) 0.025(3) -0.007(3) -0.003(2) -0.002(2)
C13 0.016(3) 0.053(5) 0.037(5) 0.004(4) 0.008(3) -0.002(3)
C14 0.034(4) 0.069(7) 0.039(5) -0.002(5) 0.004(4) 0.017(4)
C15 0.034(4) 0.047(6) 0.047(6) -0.002(5) 0.013(4) 0.015(4)
N21 0.033(3) 0.034(4) 0.018(3) -0.005(3) 0.000(2) -0.001(3)
N22 0.031(3) 0.033(4) 0.021(3) -0.003(3) -0.005(2) 0.004(3)
C23 0.038(4) 0.042(5) 0.025(4) 0.008(4) -0.007(3) 0.001(4)
C24 0.034(4) 0.063(6) 0.031(5) 0.004(5) -0.009(3) -0.005(4)
C25 0.041(4) 0.047(5) 0.025(5) -0.001(4) -0.002(3) -0.007(4)
C31 0.030(4) 0.025(4) 0.020(4) -0.004(3) -0.007(3) -0.002(3)
C32 0.024(3) 0.031(4) 0.026(4) 0.002(3) 0.005(3) 0.007(3)
C33 0.032(4) 0.035(4) 0.018(4) 0.005(3) -0.003(3) 0.002(3)
C41 0.103(19) 0.29(5) 0.047(15) 0.000 -0.019(15) 0.000
C42 0.39(5) 0.29(5) 0.072(16) -0.07(2) -0.10(3) 0.21(4)
C43 0.18(3) 0.41(6) 0.068(15) -0.02(3) -0.026(16) 0.09(3)
C44 0.17(3) 0.071(15) 0.09(2) 0.000 -0.05(2) 0.000
C45 0.29(7) 0.41(11) 0.16(5) 0.000 0.02(5) 0.000

loop_
_atom_type_symbol
_atom_type_description
_atom_type_scat_dispersion_real
_atom_type_scat_dispersion_imag
_atom_type_scat_source
C C 0.0033 0.0016 'International Tables Vol C Tables 4.2.6.8 and 6.1.1.4'
H H 0.0000 0.0000 'International Tables Vol C Tables 4.2.6.8 and 6.1.1.4'
B B 0.0013 0.0007 'International Tables Vol C Tables 4.2.6.8 and 6.1.1.4'
Cl Cl 0.1484 0.1585 'International Tables Vol C Tables 4.2.6.8 and 6.1.1.4'
N N 0.0061 0.0033 'International Tables Vol C Tables 4.2.6.8 and 6.1.1.4'
O O 0.0106 0.0060 'International Tables Vol C Tables 4.2.6.8 and 6.1.1.4'
Ti Ti 0.2776 0.4457 'International Tables Vol C Tables 4.2.6.8 and 6.1.1.4'

loop_
_geom_angle_atom_site_label_1
_geom_angle_atom_site_label_2
_geom_angle_atom_site_label_3
_geom_angle
_geom_angle_site_symmetry_1
_geom_angle_site_symmetry_3
O1 Ti1 N1 102.1(3) . .
O1 Ti1 N22 102.19(19) . .
N1 Ti1 N22 87.7(3) . .
O1 Ti1 N12 141.6(3) . .
N1 Ti1 N12 116.3(3) . .
N22 Ti1 N12 79.9(2) . .
O1 Ti1 Cl1 92.45(9) . .
N1 Ti1 Cl1 96.4(2) . .
N22 Ti1 Cl1 163.68(18) . .
N12 Ti1 Cl1 84.19(17) . .
Ti1 O1 Ti1 175.1(5) 2_656 .
C1N N1 C2N 113.9(7) . .
C1N N1 Ti1 131.9(5) . .
C2N N1 Ti1 114.1(6) . .
N1 C1N H1N1 109.5 . .
N1 C1N H1N2 109.5 . .
H1N1 C1N H1N2 109.5 . .
N1 C1N H1N3 109.5 . .
H1N1 C1N H1N3 109.5 . .
H1N2 C1N H1N3 109.5 . .
N1 C2N H2N1 109.5 . .
N1 C2N H2N2 109.5 . .
H2N1 C2N H2N2 109.5 . .
N1 C2N H2N3 109.5 . .
H2N1 C2N H2N3 109.5 . .
H2N2 C2N H2N3 109.5 . .
N11 B1 N21 104.3(7) . .
N11 B1 C31 107.7(6) . .
N21 B1 C31 104.2(6) . .
N11 B1 C1 114.1(7) . .
N21 B1 C1 113.8(7) . .
C31 B1 C1 111.9(7) . .
C4 C1 C2 105.0(9) . .
C4 C1 C3 107.1(9) . .
C2 C1 C3 108.3(9) . .
C4 C1 B1 112.3(7) . .
C2 C1 B1 109.7(8) . .
C3 C1 B1 114.0(8) . .
C1 C2 H2A 109.5 . .
C1 C2 H2B 109.5 . .
H2A C2 H2B 109.5 . .
C1 C2 H2C 109.5 . .
H2A C2 H2C 109.5 . .
H2B C2 H2C 109.5 . .
C1 C3 H3A 109.5 . .
C1 C3 H3B 109.5 . .
H3A C3 H3B 109.5 . .
C1 C3 H3C 109.5 . .
H3A C3 H3C 109.5 . .
H3B C3 H3C 109.5 . .
C1 C4 H4A 109.5 . .
C1 C4 H4B 109.5 . .
H4A C4 H4B 109.5 . .
C1 C4 H4C 109.5 . .
H4A C4 H4C 109.5 . .
H4B C4 H4C 109.5 . .
C15 N11 N12 108.0(7) . .
C15 N11 B1 133.3(7) . .
N12 N11 B1 118.5(6) . .
C13 N12 N11 107.3(6) . .
C13 N12 Ti1 127.8(6) . .
N11 N12 Ti1 124.8(4) . .
N12 C13 C14 109.5(8) . .
N12 C13 H13 125.3 . .
C14 C13 H13 125.3 . .
C15 C14 C13 105.6(7) . .
C15 C14 H14 127.2 . .
C13 C14 H14 127.2 . .
N11 C15 C14 109.6(8) . .
N11 C15 H15 125.2 . .
C14 C15 H15 125.2 . .
C25 N21 N22 107.9(7) . .
C25 N21 B1 134.4(7) . .
N22 N21 B1 117.5(6) . .
C23 N22 N21 107.1(6) . .
C23 N22 Ti1 126.9(6) . .
N21 N22 Ti1 125.9(5) . .
N22 C23 C24 110.5(8) . .
N22 C23 H23 124.7 . .
C24 C23 H23 124.7 . .
C25 C24 C23 104.8(8) . .
C25 C24 H24 127.6 . .
C23 C24 H24 127.6 . .
N21 C25 C24 109.6(8) . .
N21 C25 H25 125.2 . .
C24 C25 H25 125.2 . .
C33 C31 C32 116.3(7) 2_656 .
C33 C31 B1 119.7(6) 2_656 .
C32 C31 B1 124.0(6) . .
C33 C32 C31 121.5(7) . .
C33 C32 H32 119.3 . .
C31 C32 H32 119.3 . .
C32 C33 C31 122.2(7) . 2_656
C32 C33 H33 118.9 . .
C31 C33 H33 118.9 2_656 .
C42 C41 C42 157(5) . 2_655
C42 C41 H41 101.5 . .
C42 C41 H41 101.5 2_655 .
C43 C42 C41 96(3) . .
C43 C42 H42 132.0 . .
C41 C42 H42 132.0 . .
C44 C43 C42 123(3) . .
C44 C43 H43 118.3 . .
C42 C43 H43 118.3 . .
C45 C44 C43 117.8(18) . 2_655
C45 C44 C43 117.8(18) . .
C43 C44 C43 124(4) 2_655 .
C44 C45 H45A 109.5 . .
C44 C45 H45B 109.5 . .
H45A C45 H45B 109.5 . .
C44 C45 H45C 109.5 . .
H45A C45 H45C 109.5 . .
H45B C45 H45C 109.5 . .
C44 C45 H45D 109.5 . .
H45A C45 H45D 141.1 . .
H45B C45 H45D 56.3 . .
H45C C45 H45D 56.3 . .
C44 C45 H45E 109.5 . .
H45A C45 H45E 56.3 . .
H45B C45 H45E 141.1 . .
H45C C45 H45E 56.3 . .
H45D C45 H45E 109.5 . .
C44 C45 H45F 109.5 . .
H45A C45 H45F 56.3 . .
H45B C45 H45F 56.3 . .
H45C C45 H45F 141.1 . .
H45D C45 H45F 109.5 . .
H45E C45 H45F 109.5 . .
C52 C51 H51A 109.5 . .
C52 C51 H51B 109.5 . .
H51A C51 H51B 109.5 . .
C52 C51 H51C 109.5 . .
H51A C51 H51C 109.5 . .
H51B C51 H51C 109.5 . .
C53 C52 C51 94(3) . .
C53 C52 H52A 112.9 . .
C51 C52 H52A 112.9 . .
C53 C52 H52B 112.9 . .
C51 C52 H52B 112.9 . .
H52A C52 H52B 110.3 . .
C52 C53 C54 107(4) . .
C52 C53 H53A 110.3 . .
C54 C53 H53A 110.3 . .
C52 C53 H53B 110.3 . .
C54 C53 H53B 110.3 . .
H53A C53 H53B 108.5 . .
C55 C54 C53 97(5) . .
C55 C54 H54A 112.4 . .
C53 C54 H54A 112.4 . .
C55 C54 H54B 112.4 . .
C53 C54 H54B 112.4 . .
H54A C54 H54B 109.9 . .
C54 C55 C56 123(7) . .
C54 C55 H55A 106.5 . .
C56 C55 H55A 106.5 . .
C54 C55 H55B 106.5 . .
C56 C55 H55B 106.5 . .
H55A C55 H55B 106.5 . .
C55 C56 H56A 109.5 . .
C55 C56 H56B 109.5 . .
H56A C56 H56B 109.5 . .
C55 C56 H56C 109.5 . .
H56A C56 H56C 109.5 . .
H56B C56 H56C 109.5 . .

loop_
_geom_bond_atom_site_label_1
_geom_bond_atom_site_label_2
_geom_bond_distance
_geom_bond_site_symmetry_2
Ti1 O1 1.8119(13) .
Ti1 N1 1.878(7) .
Ti1 N22 2.187(7) .
Ti1 N12 2.199(6) .
Ti1 Cl1 2.375(2) .
O1 Ti1 1.8119(13) 2_656
N1 C1N 1.476(10) .
N1 C2N 1.479(10) .
C1N H1N1 0.9800 .
C1N H1N2 0.9800 .
C1N H1N3 0.9800 .
C2N H2N1 0.9800 .
C2N H2N2 0.9800 .
C2N H2N3 0.9800 .
B1 N11 1.581(11) .
B1 N21 1.583(12) .
B1 C31 1.657(11) .
B1 C1 1.667(13) .
C1 C4 1.540(14) .
C1 C2 1.555(15) .
C1 C3 1.574(14) .
C2 H2A 0.9800 .
C2 H2B 0.9800 .
C2 H2C 0.9800 .
C3 H3A 0.9800 .
C3 H3B 0.9800 .
C3 H3C 0.9800 .
C4 H4A 0.9800 .
C4 H4B 0.9800 .
C4 H4C 0.9800 .
N11 C15 1.366(10) .
N11 N12 1.391(9) .
N12 C13 1.371(9) .
C13 C14 1.400(13) .
C13 H13 0.9500 .
C14 C15 1.389(14) .
C14 H14 0.9500 .
C15 H15 0.9500 .
N21 C25 1.381(11) .
N21 N22 1.389(9) .
N22 C23 1.363(10) .
C23 C24 1.406(13) .
C23 H23 0.9500 .
C24 C25 1.390(14) .
C24 H24 0.9500 .
C25 H25 0.9500 .
C31 C33 1.406(10) 2_656
C31 C32 1.407(11) .
C32 C33 1.399(11) .
C32 H32 0.9500 .
C33 C31 1.406(10) 2_656
C33 H33 0.9500 .
C41 C42 1.402(7) .
C41 C42 1.402(7) 2_655
C41 H41 0.9500 .
C42 C43 1.402(10) .
C42 H42 0.9500 .
C43 C44 1.400(7) .
C43 H43 0.9500 .
C44 C45 1.36(7) .
C44 C43 1.400(7) 2_655
C45 H45A 0.9800 .
C45 H45B 0.9800 .
C45 H45C 0.9800 .
C45 H45D 0.9800 .
C45 H45E 0.9800 .
C45 H45F 0.9800 .
C51 C52 1.506(10) .
C51 H51A 0.9800 .
C51 H51B 0.9800 .
C51 H51C 0.9800 .
C52 C53 1.501(10) .
C52 H52A 0.9900 .
C52 H52B 0.9900 .
C53 C54 1.506(10) .
C53 H53A 0.9900 .
C53 H53B 0.9900 .
C54 C55 1.500(10) .
C54 H54A 0.9900 .
C54 H54B 0.9900 .
C55 C56 1.502(10) .
C55 H55A 0.9900 .
C55 H55B 0.9900 .
C56 H56A 0.9800 .
C56 H56B 0.9800 .
C56 H56C 0.9800 .

loop_
_geom_torsion_atom_site_label_1
_geom_torsion_atom_site_label_2
_geom_torsion_atom_site_label_3
_geom_torsion_atom_site_label_4
_geom_torsion
_geom_torsion_site_symmetry_1
_geom_torsion_site_symmetry_4
N1 Ti1 O1 Ti1 -18.7(2) . 2_656
N22 Ti1 O1 Ti1 -108.9(2) . 2_656
N12 Ti1 O1 Ti1 162.1(3) . 2_656
Cl1 Ti1 O1 Ti1 78.37(8) . 2_656
O1 Ti1 N1 C1N -11.5(8) . .
N22 Ti1 N1 C1N 90.4(8) . .
N12 Ti1 N1 C1N 167.9(7) . .
Cl1 Ti1 N1 C1N -105.4(8) . .
O1 Ti1 N1 C2N 170.3(6) . .
N22 Ti1 N1 C2N -87.8(6) . .
N12 Ti1 N1 C2N -10.3(7) . .
Cl1 Ti1 N1 C2N 76.4(6) . .
N11 B1 C1 C4 -179.8(8) . .
N21 B1 C1 C4 -60.2(10) . .
C31 B1 C1 C4 57.6(10) . .
N11 B1 C1 C2 63.9(10) . .
N21 B1 C1 C2 -176.5(8) . .
C31 B1 C1 C2 -58.7(9) . .
N11 B1 C1 C3 -57.7(11) . .
N21 B1 C1 C3 61.9(10) . .
C31 B1 C1 C3 179.7(8) . .
N21 B1 N11 C15 -125.4(9) . .
C31 B1 N11 C15 124.3(9) . .
C1 B1 N11 C15 -0.6(13) . .
N21 B1 N11 N12 59.8(8) . .
C31 B1 N11 N12 -50.5(9) . .
C1 B1 N11 N12 -175.4(7) . .
C15 N11 N12 C13 0.7(9) . .
B1 N11 N12 C13 176.7(7) . .
C15 N11 N12 Ti1 -176.6(6) . .
B1 N11 N12 Ti1 -0.6(9) . .
O1 Ti1 N12 C13 -120.5(7) . .
N1 Ti1 N12 C13 60.4(7) . .
N22 Ti1 N12 C13 142.7(7) . .
Cl1 Ti1 N12 C13 -33.9(7) . .
O1 Ti1 N12 N11 56.2(7) . .
N1 Ti1 N12 N11 -122.9(6) . .
N22 Ti1 N12 N11 -40.7(6) . .
Cl1 Ti1 N12 N11 142.8(6) . .
N11 N12 C13 C14 -0.3(9) . .
Ti1 N12 C13 C14 176.9(6) . .
N12 C13 C14 C15 -0.2(11) . .
N12 N11 C15 C14 -0.9(10) . .
B1 N11 C15 C14 -176.0(9) . .
C13 C14 C15 N11 0.7(11) . .
N11 B1 N21 C25 122.0(9) . .
C31 B1 N21 C25 -125.1(8) . .
C1 B1 N21 C25 -3.0(12) . .
N11 B1 N21 N22 -63.3(8) . .
C31 B1 N21 N22 49.5(8) . .
C1 B1 N21 N22 171.7(6) . .
C25 N21 N22 C23 0.9(8) . .
B1 N21 N22 C23 -175.0(6) . .
C25 N21 N22 Ti1 -177.0(5) . .
B1 N21 N22 Ti1 7.1(9) . .
O1 Ti1 N22 C23 78.9(7) . .
N1 Ti1 N22 C23 -23.0(7) . .
N12 Ti1 N22 C23 -140.2(7) . .
Cl1 Ti1 N22 C23 -127.8(7) . .
O1 Ti1 N22 N21 -103.5(6) . .
N1 Ti1 N22 N21 154.6(6) . .
N12 Ti1 N22 N21 37.4(6) . .
Cl1 Ti1 N22 N21 49.7(11) . .
N21 N22 C23 C24 -1.0(9) . .
Ti1 N22 C23 C24 176.9(5) . .
N22 C23 C24 C25 0.7(10) . .
N22 N21 C25 C24 -0.5(9) . .
B1 N21 C25 C24 174.5(8) . .
C23 C24 C25 N21 -0.1(9) . .
N11 B1 C31 C33 157.5(7) . 2_656
N21 B1 C31 C33 47.1(9) . 2_656
C1 B1 C31 C33 -76.3(9) . 2_656
N11 B1 C31 C32 -24.9(10) . .
N21 B1 C31 C32 -135.3(8) . .
C1 B1 C31 C32 101.3(9) . .
C33 C31 C32 C33 -1.2(10) 2_656 .
B1 C31 C32 C33 -178.9(8) . .
C31 C32 C33 C31 1.8(11) . 2_656
C42 C41 C42 C43 0.6(6) 2_655 .
C41 C42 C43 C44 -1.2(12) . .
C42 C43 C44 C45 -179.2(8) . .
C42 C43 C44 C43 0.8(8) . 2_655
C51 C52 C53 C54 2(5) . .
C52 C53 C54 C55 -165(4) . .
C53 C54 C55 C56 48(20) . .
